data_2005151
loop_
_publ_author_name
'Hope, H.'
'Borer, L. L.'

_publ_section_title
;5,5'-(2-Hydroxy-1,3-propandiyldiamino)bis(1-phenyl-1,3-hexanedionato-<i>O</i>,<i>O</i>')oxovanadium(IV),
 [VO(C~27~H~28~N~2~O~5~)]
;
_journal_issue 7
_journal_name_full 'Acta Crystallographica Section C'
_journal_page_first 1621
_journal_page_last 1624
_journal_paper_doi 10.1107/S0108270196002636
_journal_volume 52
_journal_year 1996
_chemical_formula_iupac '[V O (C27 H28 N2 O5)]'
_chemical_formula_sum 'C27 H28 N2 O6 V'
_chemical_formula_weight 527.45
_space_group_IT_number 2
_space_group_name_Hall '-P 1'
_space_group_name_H-M_alt 'P -1'
_symmetry_cell_setting triclinic
_symmetry_space_group_name_Hall '-P 1'
_symmetry_space_group_name_H-M 'P -1'
_atom_type_scat_source IntTabIV
_cell_angle_alpha 85.18(2)
_cell_angle_beta 77.79(2)
_cell_angle_gamma 63.75(2)
_cell_formula_units_Z 2
_cell_length_a 9.360(2)
_cell_length_b 9.845(2)
_cell_length_c 15.216(4)
_cell_measurement_reflns_used 24
_cell_measurement_temperature 118.0(10)
_cell_measurement_theta_max 30
_cell_measurement_theta_min 20
_cell_volume 1229.0(5)
_diffrn_measurement_device 'Siemens P4/R'
_diffrn_measurement_method \q/2\q
_diffrn_radiation_type CuK\a
_diffrn_radiation_wavelength 1.54178
_diffrn_reflns_limit_h_max 9
_diffrn_reflns_limit_h_min -9
_diffrn_reflns_limit_k_max 10
_diffrn_reflns_limit_k_min -10
_diffrn_reflns_limit_l_max 16
_diffrn_reflns_limit_l_min 0
_diffrn_reflns_number 3010
_diffrn_reflns_theta_max 55
_diffrn_standards_decay_% .0
_diffrn_standards_interval_count 200
_diffrn_standards_number 2
_exptl_absorpt_coefficient_mu 3.762
_exptl_absorpt_correction_T_max 1.26
_exptl_absorpt_correction_T_min 0.78
_exptl_absorpt_correction_type 'empirical (XABS2; Parkin, Moezzi & Hope, 1995)'
_exptl_crystal_colour 'greenish yellow'
_exptl_crystal_density_diffrn 1.425
_exptl_crystal_description plate
_exptl_crystal_size_max 0.12
_exptl_crystal_size_mid 0.10
_exptl_crystal_size_min 0.04
_refine_diff_density_max 0.46
_refine_diff_density_min -0.48
_refine_ls_extinction_coef 0.0008(4)
_refine_ls_extinction_method 'SHELXL93 (Sheldrick, 1993)'
_refine_ls_goodness_of_fit_obs 1.054
_refine_ls_hydrogen_treatment 'H atoms included as riding (H on N free)'
_refine_ls_number_parameters 336
_refine_ls_number_reflns 3010
_refine_ls_R_factor_all 0.0908
_refine_ls_R_factor_obs 0.065
_refine_ls_shift/esd_max 0.003
_refine_ls_structure_factor_coef Fsqd
_refine_ls_weighting_scheme
;
w = 1/[\s2(F~o~^2^) + (0.0776P)^2^ + 1.33P], where
P = [Max(F~o~^2^,0) + 2F~c~^2^]/3
;
_refine_ls_wR_factor_all 0.1668
_refine_ls_wR_factor_obs 0.147
_reflns_number_observed 2285
_reflns_number_total 3010
_reflns_observed_criterion I>2s(I)
_cod_data_source_file mu1216.cif
_cod_data_source_block borer
_cod_original_formula_sum 'C27 H28 N2 O6 V1'
_cod_database_code 2005151

loop_
_space_group_symop_id
_space_group_symop_operation_xyz
1 x,y,z
2 -x,-y,-z

loop_
_atom_site_aniso_label
_atom_site_aniso_U_11
_atom_site_aniso_U_22
_atom_site_aniso_U_33
_atom_site_aniso_U_12
_atom_site_aniso_U_13
_atom_site_aniso_U_23
V 0.0350(10) 0.0360(10) 0.0350(10) -0.0010(10) -0.0070(10) -0.0170(10)
O(1) 0.042(3) 0.040(3) 0.055(3) 0.003(2) -0.012(2) -0.022(2)
C(1) 0.040(5) 0.041(6) 0.056(7) 0.010(5) -0.017(5) -0.026(5)
C(2) 0.043(4) 0.047(5) 0.061(5) 0.016(4) -0.016(4) -0.025(4)
N(1) 0.036(3) 0.048(4) 0.046(4) 0.014(3) -0.006(3) -0.021(3)
C(3) 0.032(4) 0.049(5) 0.045(5) 0.012(4) -0.004(3) -0.015(4)
C(4) 0.046(4) 0.057(5) 0.032(4) 0.001(4) -0.003(3) -0.025(4)
C(5) 0.037(4) 0.042(4) 0.041(5) 0.001(4) -0.006(3) -0.016(3)
O(2) 0.042(3) 0.050(3) 0.033(3) -0.001(2) -0.003(2) -0.024(2)
C(6) 0.047(4) 0.044(4) 0.031(4) -0.003(3) -0.006(3) -0.019(4)
C(7) 0.040(4) 0.033(4) 0.038(4) -0.001(3) -0.014(3) -0.014(3)
O(3) 0.041(2) 0.039(3) 0.033(3) -0.010(2) -0.001(2) -0.017(2)
C(8) 0.037(4) 0.037(4) 0.036(4) -0.002(3) -0.007(3) -0.014(3)
C(9) 0.047(4) 0.040(4) 0.042(4) -0.007(3) -0.005(3) -0.020(4)
C(10) 0.045(4) 0.037(4) 0.049(5) -0.005(4) -0.002(3) -0.020(4)
C(11) 0.049(4) 0.036(4) 0.052(5) -0.004(4) -0.013(4) -0.017(4)
C(12) 0.056(4) 0.044(5) 0.041(5) -0.010(4) -0.011(4) -0.021(4)
C(13) 0.053(4) 0.059(5) 0.033(4) -0.001(4) -0.008(3) -0.029(4)
C(14) 0.056(5) 0.065(6) 0.061(6) 0.006(5) 0.003(4) -0.029(4)
C(15) 0.038(4) 0.060(5) 0.066(5) 0.022(4) -0.020(4) -0.028(4)
N(2) 0.039(3) 0.059(4) 0.057(5) 0.011(3) -0.017(3) -0.032(3)
C(16) 0.042(4) 0.037(4) 0.053(5) 0.007(4) -0.022(4) -0.019(3)
C(17) 0.043(4) 0.034(4) 0.049(5) 0.000(3) -0.017(3) -0.013(3)
C(18) 0.036(4) 0.029(4) 0.046(5) 0.003(3) -0.014(3) -0.011(3)
O(4) 0.038(2) 0.044(3) 0.038(3) 0.006(2) -0.011(2) -0.021(2)
C(19) 0.037(3) 0.039(4) 0.035(4) -0.007(3) -0.007(3) -0.015(3)
C(20) 0.029(3) 0.025(4) 0.042(5) 0.004(3) -0.004(3) -0.007(3)
O(5) 0.045(3) 0.039(3) 0.031(3) -0.002(2) -0.004(2) -0.021(2)
C(21) 0.033(3) 0.031(4) 0.034(4) 0.002(3) -0.007(3) -0.006(3)
C(22) 0.041(4) 0.038(4) 0.041(4) 0.004(3) -0.010(3) -0.016(3)
C(23) 0.045(4) 0.051(5) 0.050(5) 0.008(4) -0.010(4) -0.027(4)
C(24) 0.040(4) 0.044(5) 0.058(6) 0.011(4) 0.001(4) -0.012(4)
C(25) 0.058(5) 0.045(5) 0.037(4) -0.002(4) 0.000(4) -0.013(4)
C(26) 0.050(4) 0.043(4) 0.037(5) 0.000(4) -0.007(3) -0.018(4)
C(27) 0.052(4) 0.045(5) 0.071(6) 0.009(4) -0.027(4) -0.028(4)

loop_
_atom_site_label
_atom_site_fract_x
_atom_site_fract_y
_atom_site_fract_z
_atom_site_U_iso_or_equiv
V .45450(10) .71810(10) .80640(10) .0340(10)
O(1) .3048(5) .8696(5) .7843(3) .0440(10)
C(1) .9939(8) .9102(9) .7095(4) .042(2)
C(2) .8570(7) .9562(7) .6590(5) .048(2)
N(1) .8080(6) .8423(6) .6412(4) .043(2)
C(3) .8510(7) .7603(8) .5665(4) .044(2)
C(4) .7909(8) .6570(8) .5603(4) .045(2)
C(5) .6784(7) .6284(7) .6278(4) .041(2)
O(2) .6311(5) .6993(5) .7042(3) .0410(10)
C(6) .6219(7) .5219(7) .6133(4) .041(2)
C(7) .5187(7) .4818(7) .6774(4) .037(2)
O(3) .4473(5) .5489(5) .7550(3) .0390(10)
C(8) .4843(7) .3521(7) .6616(4) .038(2)
C(9) .4087(8) .2962(7) .7354(4) .042(2)
C(10) .3805(8) .1722(7) .7260(4) .044(2)
C(11) .4285(8) .0999(7) .6437(4) .046(2)
C(12) .5022(8) .1542(7) .5701(4) .046(2)
C(13) .5312(8) .2781(8) .5793(4) .047(2)
C(14) .9645(9) .7857(9) .4883(5) .062(2)
C(15) 1.0036(7) .7826(8) .7765(4) .052(2)
N(2) .8521(6) .8128(7) .8358(4) .047(2)
C(16) .8099(7) .8510(7) .9235(4) .041(2)
C(17) .6812(7) .8372(7) .9794(4) .042(2)
C(18) .5748(7) .7870(7) .9542(4) .038(2)
O(4) .5865(5) .7680(5) .8687(3) .0380(10)
C(19) .4627(7) .7545(7) 1.0197(4) .037(2)
C(20) .3691(7) .6882(7) 1.0010(4) .034(2)
O(5) .3709(5) .6524(5) .9207(3) .0370(10)
C(21) .2574(7) .6519(7) 1.0745(4) .036(2)
C(22) .1716(7) .5792(7) 1.0510(4) .041(2)
C(23) .0600(8) .5501(8) 1.1154(4) .047(2)
C(24) .0325(8) .5923(8) 1.2037(5) .052(2)
C(25) .1184(8) .6614(8) 1.2283(4) .052(2)
C(26) .2293(8) .6919(8) 1.1638(4) .044(2)
C(27) .9119(8) .9084(8) .9591(5) .052(2)
O(6) 1.1392(7) .8596(7) .6448(4) .047(2)
O(6A) 1.023(2) 1.0052(15) .7154(12) .050(7)
C(1A) 1.0187(8) .8711 .6939(5) .050
H(1) .9818(8) .9960(9) .7412(4) .040
H(2A) .7629(7) 1.0346(7) .6937(5) .050
H(2B) .8830(7) .9994(7) .6024(5) .050
H(1N) .742(7) .820(8) .681(4) .05(2)
H(4) .8270(8) .6023(8) .5045(4) .050
H(6) .6569(7) .4753(7) .5548(4) .050
H(9) .3779(8) .3432(7) .7935(4) .050
H(10) .3264(8) .1362(7) .7766(4) .050
H(11) .4101(8) .0129(7) .6376(4) .050
H(12) .5341(8) .1045(7) .5128(4) .050
H(13) .5840(8) .3133(8) .5278(4) .050
H(14A) .9087(9) .8848(9) .4649(5) .070
H(14B) .9980(9) .7124(9) .4413(5) .070
H(14C) 1.0590(9) .7801(9) .5066(5) .070
H(15A) 1.0834(7) .7658(8) .8119(4) .050
H(15B) 1.0393(7) .6916(8) .7426(4) .050
H(2N) .786(7) .779(7) .827(4) .043(19)
H(17) .6634(7) .8625(7) 1.0416(4) .050
H(19) .4492(7) .7812(7) 1.0812(4) .050
H(22) .1909(7) .5479(7) .9898(4) .050
H(23) -.004(8) .5020(8) 1.0991(4) .050
H(24) -.0462(8) .5739(8) 1.2482(5) .050
H(25) .1019(8) .6877(8) 1.2902(4) .050
H(26) .2878(8) .7412(8) 1.1811(4) .050
H(27A) .8654(8) .9384(8) 1.0209(5) .080
H(27B) .9159(8) .9936(8) .9249(5) .080
H(27C) 1.0207(8) .8301(8) .9547(5) .080
H(6O) 1.2170(7) .8498(7) .6691(4) .050

loop_
_geom_angle_atom_site_label_1
_geom_angle_atom_site_label_2
_geom_angle_atom_site_label_3
_geom_angle
_geom_angle_publ_flag
O(1) V O(3) 107.9(2) yes
O(1) V O(5) 104.8(2) yes
O(3) V O(5) 85.9(2) yes
O(1) V O(4) 110.1(2) yes
O(3) V O(4) 141.8(2) yes
O(5) V O(4) 87.6(2) yes
O(1) V O(2) 103.0(2) yes
O(3) V O(2) 87.3(2) yes
O(5) V O(2) 152.1(2) yes
O(4) V O(2) 81.3(2) yes
O(6A) C(1) O(6) 82.3(10) yes
O(6A) C(1) C(2) 111.0(11) yes
O(6) C(1) C(2) 106.9(5) yes
O(6A) C(1) C(15) 128.2(12) yes
O(6) C(1) C(15) 108.8(6) yes
C(2) C(1) C(15) 113.2(5) yes
N(1) C(2) C(1) 118.4(5) yes
C(3) N(1) C(2) 128.5(5) yes
N(1) C(3) C(4) 121.1(5) yes
N(1) C(3) C(14) 118.1(5) yes
C(4) C(3) C(14) 120.7(6) yes
C(3) C(4) C(5) 125.7(6) yes
O(2) C(5) C(4) 118.4(5) yes
O(2) C(5) C(6) 120.8(5) yes
C(4) C(5) C(6) 120.9(6) yes
C(5) O(2) V 131.2(3) yes
C(7) C(6) C(5) 124.3(5) yes
O(3) C(7) C(6) 124.1(5) yes
O(3) C(7) C(8) 114.8(4) yes
C(6) C(7) C(8) 121.1(5) yes
C(7) O(3) V 130.3(3) yes
C(13) C(8) C(9) 117.9(5) yes
C(13) C(8) C(7) 123.8(5) yes
C(9) C(8) C(7) 118.1(5) yes
C(10) C(9) C(8) 120.9(5) yes
C(11) C(10) C(9) 120.3(5) yes
C(10) C(11) C(12) 119.6(5) yes
C(11) C(12) C(13) 120.3(6) yes
C(12) C(13) C(8) 121.0(5) yes
N(2) C(15) C(1A) 123.2(6) yes
N(2) C(15) C(1) 113.1(5) yes
C(1A) C(15) C(1) 15.6(4) yes
C(16) N(2) C(15) 127.6(5) yes
N(2) C(16) C(17) 122.2(5) yes
N(2) C(16) C(27) 117.1(5) yes
C(17) C(16) C(27) 120.7(6) yes
C(16) C(17) C(18) 126.2(6) yes
O(4) C(18) C(19) 121.0(5) yes
O(4) C(18) C(17) 117.9(5) yes
C(19) C(18) C(17) 121.1(6) yes
C(18) O(4) V 130.7(3) yes
C(20) C(19) C(18) 124.3(5) yes
O(5) C(20) C(19) 123.8(5) yes
O(5) C(20) C(21) 115.0(4) yes
C(19) C(20) C(21) 121.2(5) yes
C(20) O(5) V 128.8(3) yes
C(26) C(21) C(22) 118.3(5) yes
C(26) C(21) C(20) 123.6(5) yes
C(22) C(21) C(20) 118.1(5) yes
C(23) C(22) C(21) 120.6(6) yes
C(24) C(23) C(22) 120.2(5) yes
C(23) C(24) C(25) 119.9(5) yes
C(24) C(25) C(26) 120.1(6) yes
C(21) C(26) C(25) 120.9(6) yes
O(6A) C(1A) C(15) 110.3(9) yes
O(6A) C(1A) C(2) 93.7(8) yes

loop_
_geom_bond_atom_site_label_1
_geom_bond_atom_site_label_2
_geom_bond_distance
_geom_bond_publ_flag
V O(1) 1.602(5) yes
V O(3) 1.932(4) yes
V O(5) 1.933(4) yes
V O(4) 1.943(4) yes
V O(2) 1.969(4) yes
C(1) O(6) 1.408(8) yes
C(1) C(2) 1.510(4) yes
C(1) C(15) 1.533(4) yes
C(2) N(1) 1.449(7) yes
C(2) C(1A) 1.555(5) yes
N(1) C(3) 1.334(7) yes
C(3) C(4) 1.380(7) yes
C(3) C(14) 1.503(7) yes
C(4) C(5) 1.414(7) yes
C(5) O(2) 1.296(7) yes
C(5) C(6) 1.417(7) yes
C(6) C(7) 1.383(7) yes
C(7) O(3) 1.299(6) yes
C(7) C(8) 1.496(7) yes
C(8) C(13) 1.389(7) yes
C(8) C(9) 1.403(7) yes
C(9) C(10) 1.382(7) yes
C(10) C(11) 1.380(8) yes
C(11) C(12) 1.384(8) yes
C(12) C(13) 1.385(8) yes
C(15) N(2) 1.430(7) yes
C(15) C(1A) 1.486(5) yes
N(2) C(16) 1.345(7) yes
C(16) C(17) 1.373(7) yes
C(16) C(27) 1.507(7) yes
C(17) C(18) 1.418(7) yes
C(18) O(4) 1.305(7) yes
C(18) C(19) 1.414(7) yes
C(19) C(20) 1.385(7) yes
C(20) O(5) 1.294(6) yes
C(20) C(21) 1.498(7) yes
C(21) C(26) 1.385(7) yes
C(21) C(22) 1.400(7) yes
C(22) C(23) 1.385(7) yes
C(23) C(24) 1.377(8) yes
C(24) C(25) 1.379(8) yes
C(25) C(26) 1.388(8) yes
O(6A) C(1A) 1.406(9) yes
